data_4084323
loop_
_publ_author_name
'Meesala, Yedukondalu'
'Wu, Hsyueh-Liang'
'Koteswararao, Bommisetti'
'Kuo, Ting-Shen'
'Lee, Way-Zen'

_publ_section_title
;
 Aerobic Oxidative Coupling of 2-Naphthol Derivatives Catalyzed by a
 Hexanuclear Bis(\m-hydroxo)copper(II) Catalyst
;
_journal_issue 17
_journal_name_full Organometallics
_journal_page_first 4385
_journal_paper_doi 10.1021/om500403k
_journal_volume 33
_journal_year 2014
_chemical_formula_moiety 'C40 H44 Cl4 Cu2 N10 O16'
_chemical_formula_sum 'C40 H44 Cl4 Cu2 N10 O16'
_chemical_formula_weight 1189.73
_chemical_name_systematic
;
 ?
;
_space_group_IT_number 14
_symmetry_cell_setting monoclinic
_symmetry_space_group_name_Hall '-P 2ybc'
_symmetry_space_group_name_H-M 'P 1 21/c 1'
_atom_sites_solution_hydrogens geom
_atom_sites_solution_primary direct
_atom_sites_solution_secondary difmap
_audit_creation_method SHELXL-97
_cell_angle_alpha 90.00
_cell_angle_beta 96.4750(10)
_cell_angle_gamma 90.00
_cell_formula_units_Z 4
_cell_length_a 9.0132(3)
_cell_length_b 31.3362(9)
_cell_length_c 18.9321(5)
_cell_measurement_reflns_used 0
_cell_measurement_temperature 200(2)
_cell_measurement_theta_max 0
_cell_measurement_theta_min 0
_cell_volume 5313.1(3)
_computing_molecular_graphics 'Ortep-3 for Windows (Farrugia, 1997)'
_computing_publication_material 'WinGX publication routines (Farrugia, 1999)'
_computing_structure_refinement 'SHELXL-97 (Sheldrick, 1997)'
_computing_structure_solution 'SHELXS-86 (Sheldrick, 1986)'
_diffrn_ambient_temperature 200(2)
_diffrn_measured_fraction_theta_full 0.996
_diffrn_measured_fraction_theta_max 0.996
_diffrn_radiation_monochromator graphite
_diffrn_radiation_source 'fine-focus sealed tube'
_diffrn_radiation_type MoK\a
_diffrn_radiation_wavelength 0.71073
_diffrn_reflns_av_R_equivalents 0.0530
_diffrn_reflns_av_sigmaI/netI 0.0656
_diffrn_reflns_limit_h_max 10
_diffrn_reflns_limit_h_min -10
_diffrn_reflns_limit_k_max 35
_diffrn_reflns_limit_k_min -37
_diffrn_reflns_limit_l_max 22
_diffrn_reflns_limit_l_min -22
_diffrn_reflns_number 30061
_diffrn_reflns_theta_full 25.00
_diffrn_reflns_theta_max 25.00
_diffrn_reflns_theta_min 2.26
_exptl_absorpt_coefficient_mu 1.075
_exptl_absorpt_correction_T_max 0.7979
_exptl_absorpt_correction_T_min 0.6049
_exptl_absorpt_correction_type multi-scan
_exptl_absorpt_process_details SADABS
_exptl_crystal_colour blue
_exptl_crystal_density_diffrn 1.487
_exptl_crystal_density_method 'not measured'
_exptl_crystal_description prism
_exptl_crystal_F_000 2432
_exptl_crystal_size_max 0.52
_exptl_crystal_size_mid 0.39
_exptl_crystal_size_min 0.22
_refine_diff_density_max 0.712
_refine_diff_density_min -0.741
_refine_diff_density_rms 0.098
_refine_ls_extinction_method none
_refine_ls_goodness_of_fit_ref 1.037
_refine_ls_hydrogen_treatment constr
_refine_ls_matrix_type full
_refine_ls_number_parameters 587
_refine_ls_number_reflns 9322
_refine_ls_number_restraints 0
_refine_ls_restrained_S_all 1.037
_refine_ls_R_factor_all 0.1077
_refine_ls_R_factor_gt 0.0771
_refine_ls_shift/su_max 0.000
_refine_ls_shift/su_mean 0.000
_refine_ls_structure_factor_coef Fsqd
_refine_ls_weighting_details 'calc w=1/[\s^2^(Fo^2^)+(0.1024P)^2^+16.0704P] where P=(Fo^2^+2Fc^2^)/3'
_refine_ls_weighting_scheme calc
_refine_ls_wR_factor_gt 0.2078
_refine_ls_wR_factor_ref 0.2217
_reflns_number_gt 6209
_reflns_number_total 9322
_reflns_threshold_expression >2sigma(I)
_cod_data_source_file om500403k_si_002.cif
_cod_data_source_block ch15357
_cod_original_sg_symbol_H-M 'P 21/c'
_cod_database_code 4084323

loop_
_symmetry_equiv_pos_as_xyz
'x, y, z'
'-x, y+1/2, -z+1/2'
'-x, -y, -z'
'x, -y-1/2, z-1/2'

loop_
_atom_site_label
_atom_site_type_symbol
_atom_site_fract_x
_atom_site_fract_y
_atom_site_fract_z
_atom_site_U_iso_or_equiv
_atom_site_adp_type
_atom_site_occupancy
_atom_site_symmetry_multiplicity
_atom_site_calc_flag
_atom_site_refinement_flags
_atom_site_disorder_assembly
_atom_site_disorder_group
C1 C 0.3743(7) 0.2792(2) 0.3323(3) 0.0458(16) Uani 1 1 d . . .
H1 H 0.3919 0.2978 0.3719 0.055 Uiso 1 1 calc R . .
C2 C 0.3558(7) 0.2355(3) 0.3443(4) 0.0532(19) Uani 1 1 d . . .
H2 H 0.3589 0.2250 0.3915 0.064 Uiso 1 1 calc R . .
C3 C 0.3337(8) 0.2082(2) 0.2884(4) 0.0526(18) Uani 1 1 d . . .
H3 H 0.3233 0.1784 0.2958 0.063 Uiso 1 1 calc R . .
C4 C 0.3264(7) 0.2250(2) 0.2199(4) 0.0469(16) Uani 1 1 d . . .
H4 H 0.3097 0.2068 0.1797 0.056 Uiso 1 1 calc R . .
C5 C 0.3437(6) 0.2682(2) 0.2109(3) 0.0363(14) Uani 1 1 d . . .
C6 C 0.3337(7) 0.2890(2) 0.1393(3) 0.0381(14) Uani 1 1 d . . .
H6A H 0.3623 0.2684 0.1035 0.046 Uiso 1 1 calc R . .
H6B H 0.2300 0.2985 0.1247 0.046 Uiso 1 1 calc R . .
C7 C 0.3918(6) 0.35966(19) 0.0910(3) 0.0331(13) Uani 1 1 d . . .
H7A H 0.2816 0.3621 0.0842 0.040 Uiso 1 1 calc R . .
H7B H 0.4264 0.3521 0.0448 0.040 Uiso 1 1 calc R . .
C8 C 0.4605(7) 0.4015(2) 0.1177(3) 0.0421(15) Uani 1 1 d . . .
C9 C 0.5069(11) 0.4329(3) 0.0740(5) 0.0782(19) Uani 1 1 d . . .
H9 H 0.4976 0.4292 0.0239 0.094 Uiso 1 1 calc R . .
C10 C 0.5661(13) 0.4691(3) 0.1047(5) 0.090(3) Uani 1 1 d . . .
H10 H 0.5986 0.4911 0.0756 0.108 Uiso 1 1 calc R . .
C11 C 0.5795(11) 0.4743(3) 0.1753(5) 0.0782(19) Uani 1 1 d . . .
H11 H 0.6214 0.4998 0.1964 0.094 Uiso 1 1 calc R . .
C12 C 0.5309(12) 0.4419(3) 0.2171(5) 0.081(3) Uani 1 1 d . . .
H12 H 0.5392 0.4457 0.2671 0.098 Uiso 1 1 calc R . .
C13 C 0.7679(9) 0.3620(3) 0.3255(4) 0.0571(19) Uani 1 1 d . . .
C14 C 0.9081(10) 0.3809(3) 0.3559(6) 0.096(3) Uani 1 1 d . . .
H14A H 0.8900 0.4100 0.3716 0.144 Uiso 1 1 calc R . .
H14B H 0.9782 0.3815 0.3199 0.144 Uiso 1 1 calc R . .
H14C H 0.9505 0.3638 0.3966 0.144 Uiso 1 1 calc R . .
C15 C 0.3354(11) 0.3982(3) 0.3754(5) 0.077(3) Uani 1 1 d . . .
C16 C 0.2977(15) 0.4192(4) 0.4418(6) 0.128(5) Uani 1 1 d . . .
H16A H 0.3853 0.4345 0.4643 0.192 Uiso 1 1 calc R . .
H16B H 0.2675 0.3975 0.4746 0.192 Uiso 1 1 calc R . .
H16C H 0.2154 0.4394 0.4302 0.192 Uiso 1 1 calc R . .
C17 C 0.5955(6) 0.3125(2) 0.1412(3) 0.0333(13) Uani 1 1 d . . .
H17A H 0.6223 0.2920 0.1804 0.040 Uiso 1 1 calc R . .
H17B H 0.6613 0.3377 0.1499 0.040 Uiso 1 1 calc R . .
C18 C 0.6280(6) 0.29177(19) 0.0723(3) 0.0321(13) Uani 1 1 d . . .
C19 C 0.6279(7) 0.2485(2) 0.0639(3) 0.0389(14) Uani 1 1 d . . .
H19 H 0.6055 0.2306 0.1018 0.047 Uiso 1 1 calc R . .
C20 C 0.6609(7) 0.2303(2) -0.0007(4) 0.0467(16) Uani 1 1 d . . .
H20 H 0.6604 0.2002 -0.0062 0.056 Uiso 1 1 calc R . .
C21 C 0.6931(7) 0.2557(2) -0.0547(3) 0.0396(15) Uani 1 1 d . . .
H21 H 0.7159 0.2432 -0.0980 0.048 Uiso 1 1 calc R . .
C22 C 0.6933(6) 0.30047(19) -0.0474(3) 0.0333(13) Uani 1 1 d . . .
C23 C 0.6608(6) 0.31777(19) 0.0157(3) 0.0330(13) Uani 1 1 d . . .
H23 H 0.6606 0.3479 0.0212 0.040 Uiso 1 1 calc R . .
C24 C 0.7185(6) 0.3288(2) -0.1101(3) 0.0343(13) Uani 1 1 d . . .
H24A H 0.6848 0.3132 -0.1545 0.041 Uiso 1 1 calc R . .
H24B H 0.6548 0.3545 -0.1087 0.041 Uiso 1 1 calc R . .
C25 C 0.8109(12) 0.4614(3) -0.1821(5) 0.085(3) Uani 1 1 d . . .
H25 H 0.7928 0.4644 -0.2322 0.102 Uiso 1 1 calc R . .
C26 C 0.7945(15) 0.4966(3) -0.1398(6) 0.111(4) Uani 1 1 d . . .
H26 H 0.7665 0.5233 -0.1607 0.133 Uiso 1 1 calc R . .
C27 C 0.8188(11) 0.4925(3) -0.0683(5) 0.082(3) Uani 1 1 d . . .
H27 H 0.8119 0.5165 -0.0381 0.098 Uiso 1 1 calc R . .
C28 C 0.8540(9) 0.4524(2) -0.0401(4) 0.061(2) Uani 1 1 d . . .
H28 H 0.8654 0.4484 0.0100 0.073 Uiso 1 1 calc R . .
C29 C 0.8720(7) 0.4191(2) -0.0835(3) 0.0445(16) Uani 1 1 d . . .
C30 C 0.9233(7) 0.37565(19) -0.0578(3) 0.0370(14) Uani 1 1 d . . .
H30A H 1.0333 0.3756 -0.0468 0.044 Uiso 1 1 calc R . .
H30B H 0.8790 0.3686 -0.0137 0.044 Uiso 1 1 calc R . .
C31 C 0.9823(6) 0.30660(19) -0.1116(3) 0.0345(14) Uani 1 1 d . . .
H31A H 0.9601 0.2859 -0.0746 0.041 Uiso 1 1 calc R . .
H31B H 1.0863 0.3167 -0.0999 0.041 Uiso 1 1 calc R . .
C32 C 0.9651(6) 0.2856(2) -0.1831(3) 0.0369(14) Uani 1 1 d . . .
C33 C 0.9851(7) 0.2426(2) -0.1930(4) 0.0440(16) Uani 1 1 d . . .
H33 H 1.0048 0.2239 -0.1535 0.053 Uiso 1 1 calc R . .
C34 C 0.9760(7) 0.2271(2) -0.2621(4) 0.0527(19) Uani 1 1 d . . .
H34 H 0.9904 0.1975 -0.2702 0.063 Uiso 1 1 calc R . .
C35 C 0.9468(7) 0.2538(3) -0.3174(4) 0.0504(18) Uani 1 1 d . . .
H35 H 0.9413 0.2432 -0.3646 0.060 Uiso 1 1 calc R . .
C36 C 0.9249(7) 0.2968(2) -0.3052(4) 0.0485(17) Uani 1 1 d . . .
H36 H 0.9034 0.3156 -0.3443 0.058 Uiso 1 1 calc R . .
C37 C 0.9585(15) 0.4121(4) -0.3491(6) 0.106(4) Uani 1 1 d . . .
C38 C 0.983(2) 0.4276(6) -0.4212(8) 0.190(6) Uani 1 1 d . . .
H38A H 1.0898 0.4338 -0.4223 0.285 Uiso 1 1 calc R . .
H38B H 0.9250 0.4536 -0.4322 0.285 Uiso 1 1 calc R . .
H38C H 0.9521 0.4056 -0.4565 0.285 Uiso 1 1 calc R . .
C39 C 0.5422(14) 0.3786(3) -0.2919(5) 0.084(3) Uani 1 1 d . . .
C40 C 0.383(2) 0.3927(6) -0.3259(8) 0.190(6) Uani 1 1 d . . .
H40A H 0.3607 0.4212 -0.3087 0.285 Uiso 1 1 calc R . .
H40B H 0.3084 0.3724 -0.3125 0.285 Uiso 1 1 calc R . .
H40C H 0.3805 0.3933 -0.3778 0.285 Uiso 1 1 calc R . .
N1 N 0.3677(5) 0.29524(17) 0.2667(3) 0.0366(12) Uani 1 1 d . . .
N2 N 0.4373(5) 0.32648(15) 0.1440(2) 0.0303(11) Uani 1 1 d . . .
N3 N 0.4730(6) 0.40566(17) 0.1891(3) 0.0467(14) Uani 1 1 d . . .
N4 N 0.8512(7) 0.42355(18) -0.1550(3) 0.0537(15) Uani 1 1 d . . .
N5 N 0.8779(5) 0.34309(15) -0.1130(2) 0.0305(11) Uani 1 1 d . . .
N6 N 0.9336(5) 0.31238(17) -0.2383(3) 0.0376(12) Uani 1 1 d . . .
N7 N 0.6610(7) 0.3475(2) 0.3005(3) 0.0648(18) Uani 1 1 d . . .
N8 N 0.9395(7) 0.3992(2) -0.2981(3) 0.0568(16) Uani 1 1 d . . .
N9 N 0.3625(7) 0.3827(2) 0.3252(3) 0.0554(16) Uani 1 1 d . . .
N10 N 0.6415(8) 0.3684(2) -0.2627(4) 0.0606(18) Uani 1 1 d . . .
O1 O 0.1207(6) 0.3720(2) 0.2017(3) 0.0759(17) Uani 1 1 d . . .
O2 O -0.0123(7) 0.34149(19) 0.1073(3) 0.0795(17) Uani 1 1 d . . .
O3 O -0.1278(7) 0.3903(3) 0.1692(5) 0.118(3) Uani 1 1 d . . .
O4 O 0.0591(7) 0.41203(19) 0.1011(4) 0.0874(19) Uani 1 1 d . . .
O5 O 1.1888(7) 0.3910(2) -0.1763(3) 0.0815(13) Uani 1 1 d . . .
O6 O 1.3388(9) 0.3655(2) -0.0810(3) 0.095(2) Uani 1 1 d . . .
O7 O 1.4310(8) 0.4174(2) -0.1475(4) 0.107(2) Uani 1 1 d . . .
O8 O 1.2444(7) 0.4346(2) -0.0769(3) 0.0815(13) Uani 1 1 d . . .
O9' O 0.014(3) 0.3265(9) 0.5240(15) 0.161(9) Uiso 0.40 1 d P A 1
O10' O 0.188(2) 0.3280(7) 0.4476(11) 0.093(6) Uiso 0.40 1 d P A 1
O11' O 0.179(2) 0.2618(7) 0.4993(10) 0.107(6) Uiso 0.40 1 d P A 1
O12' O 0.260(3) 0.3206(7) 0.5633(12) 0.115(7) Uiso 0.40 1 d P A 1
O9 O 0.111(2) 0.3321(6) 0.5681(10) 0.152(6) Uiso 0.60 1 d P A 2
O10 O 0.1296(19) 0.3167(6) 0.4420(9) 0.121(6) Uiso 0.60 1 d P A 2
O11 O 0.0959(14) 0.2661(4) 0.5250(7) 0.098(4) Uiso 0.60 1 d P A 2
O12 O 0.3211(17) 0.3100(5) 0.5336(8) 0.121(5) Uiso 0.60 1 d P A 2
Cl1 Cl 0.00754(19) 0.38155(6) 0.14800(11) 0.0562(5) Uani 1 1 d . . .
Cl2 Cl 1.30163(18) 0.40348(5) -0.12031(9) 0.0445(4) Uani 1 1 d . . .
Cl3 Cl 0.1579(3) 0.30663(7) 0.51141(10) 0.0697(6) Uani 1 1 d . . .
Cu1 Cu 0.42057(8) 0.35382(2) 0.23972(4) 0.0371(2) Uani 1 1 d . . .
Cu2 Cu 0.88544(9) 0.37126(2) -0.20946(4) 0.0415(2) Uani 1 1 d . . .

loop_
_atom_site_aniso_label
_atom_site_aniso_U_11
_atom_site_aniso_U_22
_atom_site_aniso_U_33
_atom_site_aniso_U_23
_atom_site_aniso_U_13
_atom_site_aniso_U_12
C1 0.042(4) 0.058(5) 0.039(4) 0.008(3) 0.006(3) 0.001(3)
C2 0.038(4) 0.065(5) 0.058(5) 0.025(4) 0.010(3) 0.003(3)
C3 0.049(4) 0.043(4) 0.068(5) 0.015(4) 0.015(4) 0.000(3)
C4 0.042(4) 0.042(4) 0.059(4) 0.005(3) 0.010(3) -0.001(3)
C5 0.026(3) 0.041(4) 0.043(4) 0.006(3) 0.008(3) -0.002(3)
C6 0.034(3) 0.036(4) 0.045(4) -0.004(3) 0.003(3) -0.006(3)
C7 0.032(3) 0.036(3) 0.032(3) 0.007(3) 0.006(2) 0.003(3)
C8 0.045(4) 0.036(4) 0.047(4) 0.002(3) 0.009(3) 0.002(3)
C9 0.119(5) 0.041(3) 0.078(4) 0.000(3) 0.027(4) -0.017(3)
C10 0.148(9) 0.046(5) 0.082(7) 0.007(5) 0.047(6) -0.018(6)
C11 0.119(5) 0.041(3) 0.078(4) 0.000(3) 0.027(4) -0.017(3)
C12 0.139(9) 0.047(5) 0.063(5) -0.006(4) 0.034(5) -0.028(5)
C13 0.056(5) 0.063(5) 0.049(4) -0.003(4) -0.005(4) 0.002(4)
C14 0.070(6) 0.089(7) 0.118(8) -0.013(6) -0.037(6) -0.009(5)
C15 0.096(7) 0.068(6) 0.071(6) -0.023(5) 0.025(5) -0.020(5)
C16 0.170(12) 0.127(10) 0.100(8) -0.063(8) 0.071(8) -0.040(9)
C17 0.031(3) 0.036(3) 0.033(3) 0.001(3) 0.005(2) 0.002(3)
C18 0.024(3) 0.038(4) 0.035(3) 0.002(3) 0.006(2) -0.002(2)
C19 0.042(4) 0.032(3) 0.045(4) 0.006(3) 0.013(3) 0.000(3)
C20 0.048(4) 0.032(4) 0.060(4) -0.006(3) 0.007(3) 0.001(3)
C21 0.039(3) 0.038(4) 0.045(4) -0.007(3) 0.014(3) -0.002(3)
C22 0.029(3) 0.037(4) 0.035(3) 0.002(3) 0.008(2) -0.001(3)
C23 0.029(3) 0.025(3) 0.047(4) 0.000(3) 0.011(3) 0.000(2)
C24 0.030(3) 0.040(4) 0.034(3) -0.001(3) 0.006(2) 0.002(3)
C25 0.148(9) 0.046(5) 0.061(5) 0.006(4) 0.006(6) 0.025(5)
C26 0.190(12) 0.040(5) 0.100(8) -0.007(5) 0.011(8) 0.046(6)
C27 0.120(8) 0.052(5) 0.074(6) -0.019(4) 0.014(6) 0.026(5)
C28 0.073(5) 0.043(5) 0.067(5) -0.018(4) 0.009(4) 0.012(4)
C29 0.050(4) 0.043(4) 0.042(4) -0.010(3) 0.013(3) 0.005(3)
C30 0.044(4) 0.037(4) 0.032(3) -0.007(3) 0.014(3) -0.002(3)
C31 0.033(3) 0.039(4) 0.032(3) -0.006(3) 0.008(2) 0.005(3)
C32 0.024(3) 0.037(4) 0.051(4) -0.002(3) 0.009(3) -0.001(3)
C33 0.037(4) 0.031(4) 0.066(5) -0.007(3) 0.014(3) 0.001(3)
C34 0.041(4) 0.043(4) 0.077(5) -0.020(4) 0.019(4) -0.006(3)
C35 0.035(4) 0.068(5) 0.049(4) -0.023(4) 0.008(3) -0.010(3)
C36 0.044(4) 0.057(5) 0.046(4) -0.016(3) 0.013(3) 0.000(3)
C37 0.167(11) 0.077(7) 0.085(7) 0.006(6) 0.059(8) -0.022(7)
C38 0.301(18) 0.158(11) 0.113(8) 0.041(8) 0.031(10) -0.015(11)
C39 0.117(9) 0.068(7) 0.066(6) 0.007(5) 0.010(6) 0.009(6)
C40 0.301(18) 0.158(11) 0.113(8) 0.041(8) 0.031(10) -0.015(11)
N1 0.028(3) 0.044(3) 0.038(3) 0.004(2) 0.007(2) -0.004(2)
N2 0.027(2) 0.033(3) 0.031(2) 0.003(2) 0.0066(19) -0.005(2)
N3 0.062(4) 0.035(3) 0.044(3) -0.005(2) 0.011(3) -0.004(3)
N4 0.083(4) 0.036(3) 0.043(3) 0.002(3) 0.007(3) 0.010(3)
N5 0.031(3) 0.029(3) 0.032(3) -0.004(2) 0.009(2) 0.001(2)
N6 0.040(3) 0.041(3) 0.033(3) -0.004(2) 0.012(2) 0.001(2)
N7 0.050(4) 0.094(5) 0.048(4) -0.004(3) -0.002(3) -0.017(4)
N8 0.080(4) 0.049(4) 0.044(3) 0.012(3) 0.018(3) -0.003(3)
N9 0.070(4) 0.055(4) 0.044(3) -0.009(3) 0.021(3) -0.016(3)
N10 0.055(4) 0.071(5) 0.052(4) 0.016(3) -0.007(3) 0.010(3)
O1 0.067(4) 0.095(5) 0.063(4) 0.015(3) -0.006(3) -0.012(3)
O2 0.111(5) 0.058(4) 0.065(4) 0.005(3) -0.007(3) -0.005(3)
O3 0.057(4) 0.129(7) 0.177(8) 0.014(6) 0.051(4) -0.002(4)
O4 0.088(4) 0.062(4) 0.112(5) 0.035(4) 0.009(4) -0.015(3)
O5 0.077(3) 0.082(3) 0.086(3) -0.030(2) 0.013(2) 0.005(2)
O6 0.159(7) 0.068(4) 0.054(4) 0.014(3) -0.004(4) 0.014(4)
O7 0.089(5) 0.083(5) 0.159(7) -0.004(5) 0.064(5) -0.019(4)
O8 0.077(3) 0.082(3) 0.086(3) -0.030(2) 0.013(2) 0.005(2)
Cl1 0.0430(10) 0.0543(12) 0.0724(12) 0.0244(9) 0.0117(9) 0.0013(8)
Cl2 0.0522(10) 0.0363(9) 0.0468(9) -0.0038(7) 0.0139(7) -0.0038(7)
Cl3 0.0977(16) 0.0703(14) 0.0401(10) 0.0052(9) 0.0033(10) 0.0038(12)
Cu1 0.0422(4) 0.0387(5) 0.0316(4) -0.0020(3) 0.0098(3) -0.0058(3)
Cu2 0.0575(5) 0.0343(5) 0.0350(4) 0.0019(3) 0.0150(4) 0.0049(4)

loop_
_atom_type_symbol
_atom_type_description
_atom_type_scat_dispersion_real
_atom_type_scat_dispersion_imag
_atom_type_scat_source
C C 0.0033 0.0016 'International Tables Vol C Tables 4.2.6.8 and 6.1.1.4'
H H 0.0000 0.0000 'International Tables Vol C Tables 4.2.6.8 and 6.1.1.4'
N N 0.0061 0.0033 'International Tables Vol C Tables 4.2.6.8 and 6.1.1.4'
O O 0.0106 0.0060 'International Tables Vol C Tables 4.2.6.8 and 6.1.1.4'
Cl Cl 0.1484 0.1585 'International Tables Vol C Tables 4.2.6.8 and 6.1.1.4'
Cu Cu 0.3201 1.2651 'International Tables Vol C Tables 4.2.6.8 and 6.1.1.4'

loop_
_geom_angle_atom_site_label_1
_geom_angle_atom_site_label_2
_geom_angle_atom_site_label_3
_geom_angle
N1 C1 C2 121.8(7)
N1 C1 H1 119.1
C2 C1 H1 119.1
C3 C2 C1 119.9(7)
C3 C2 H2 120.0
C1 C2 H2 120.0
C2 C3 C4 118.2(7)
C2 C3 H3 120.9
C4 C3 H3 120.9
C5 C4 C3 119.6(7)
C5 C4 H4 120.2
C3 C4 H4 120.2
N1 C5 C4 122.0(6)
N1 C5 C6 115.1(5)
C4 C5 C6 122.9(6)
N2 C6 C5 108.3(5)
N2 C6 H6A 110.0
C5 C6 H6A 110.0
N2 C6 H6B 110.0
C5 C6 H6B 110.0
H6A C6 H6B 108.4
N2 C7 C8 108.3(5)
N2 C7 H7A 110.0
C8 C7 H7A 110.0
N2 C7 H7B 110.0
C8 C7 H7B 110.0
H7A C7 H7B 108.4
N3 C8 C9 122.3(7)
N3 C8 C7 113.7(5)
C9 C8 C7 123.9(6)
C10 C9 C8 118.0(8)
C10 C9 H9 121.0
C8 C9 H9 121.0
C11 C10 C9 121.2(8)
C11 C10 H10 119.4
C9 C10 H10 119.4
C10 C11 C12 118.7(8)
C10 C11 H11 120.7
C12 C11 H11 120.7
N3 C12 C11 122.1(8)
N3 C12 H12 119.0
C11 C12 H12 119.0
N7 C13 C14 178.4(9)
C13 C14 H14A 109.5
C13 C14 H14B 109.5
H14A C14 H14B 109.5
C13 C14 H14C 109.5
H14A C14 H14C 109.5
H14B C14 H14C 109.5
N9 C15 C16 179.3(13)
C15 C16 H16A 109.5
C15 C16 H16B 109.5
H16A C16 H16B 109.5
C15 C16 H16C 109.5
H16A C16 H16C 109.5
H16B C16 H16C 109.5
N2 C17 C18 115.6(4)
N2 C17 H17A 108.4
C18 C17 H17A 108.4
N2 C17 H17B 108.4
C18 C17 H17B 108.4
H17A C17 H17B 107.4
C19 C18 C23 119.1(5)
C19 C18 C17 121.8(5)
C23 C18 C17 119.1(5)
C18 C19 C20 120.3(6)
C18 C19 H19 119.9
C20 C19 H19 119.9
C21 C20 C19 120.2(6)
C21 C20 H20 119.9
C19 C20 H20 119.9
C20 C21 C22 120.5(6)
C20 C21 H21 119.7
C22 C21 H21 119.7
C23 C22 C21 118.7(5)
C23 C22 C24 120.9(5)
C21 C22 C24 120.2(5)
C22 C23 C18 121.2(6)
C22 C23 H23 119.4
C18 C23 H23 119.4
N5 C24 C22 115.4(5)
N5 C24 H24A 108.4
C22 C24 H24A 108.4
N5 C24 H24B 108.4
C22 C24 H24B 108.4
H24A C24 H24B 107.5
N4 C25 C26 122.2(8)
N4 C25 H25 118.9
C26 C25 H25 118.9
C27 C26 C25 119.3(9)
C27 C26 H26 120.3
C25 C26 H26 120.3
C26 C27 C28 118.2(8)
C26 C27 H27 120.9
C28 C27 H27 120.9
C29 C28 C27 120.4(8)
C29 C28 H28 119.8
C27 C28 H28 119.8
C28 C29 N4 121.0(7)
C28 C29 C30 124.0(6)
N4 C29 C30 114.9(5)
N5 C30 C29 110.1(5)
N5 C30 H30A 109.6
C29 C30 H30A 109.6
N5 C30 H30B 109.6
C29 C30 H30B 109.6
H30A C30 H30B 108.1
N5 C31 C32 108.8(5)
N5 C31 H31A 109.9
C32 C31 H31A 109.9
N5 C31 H31B 109.9
C32 C31 H31B 109.9
H31A C31 H31B 108.3
N6 C32 C33 121.6(6)
N6 C32 C31 114.7(5)
C33 C32 C31 123.6(6)
C32 C33 C34 118.5(7)
C32 C33 H33 120.8
C34 C33 H33 120.8
C35 C34 C33 120.1(7)
C35 C34 H34 119.9
C33 C34 H34 119.9
C34 C35 C36 119.7(7)
C34 C35 H35 120.2
C36 C35 H35 120.2
N6 C36 C35 120.9(7)
N6 C36 H36 119.5
C35 C36 H36 119.5
N8 C37 C38 177.0(13)
C37 C38 H38A 109.5
C37 C38 H38B 109.5
H38A C38 H38B 109.5
C37 C38 H38C 109.5
H38A C38 H38C 109.5
H38B C38 H38C 109.5
N10 C39 C40 171.9(12)
C39 C40 H40A 109.5
C39 C40 H40B 109.5
H40A C40 H40B 109.5
C39 C40 H40C 109.5
H40A C40 H40C 109.5
H40B C40 H40C 109.5
C1 N1 C5 118.5(6)
C1 N1 Cu1 127.2(5)
C5 N1 Cu1 113.6(4)
C7 N2 C6 113.0(4)
C7 N2 C17 112.1(4)
C6 N2 C17 111.0(5)
C7 N2 Cu1 105.5(3)
C6 N2 Cu1 106.0(3)
C17 N2 Cu1 108.8(3)
C12 N3 C8 117.6(6)
C12 N3 Cu1 127.8(5)
C8 N3 Cu1 114.2(4)
C25 N4 C29 118.7(6)
C25 N4 Cu2 126.3(5)
C29 N4 Cu2 115.0(4)
C31 N5 C30 113.2(4)
C31 N5 C24 112.0(4)
C30 N5 C24 111.4(4)
C31 N5 Cu2 105.5(3)
C30 N5 Cu2 107.4(3)
C24 N5 Cu2 106.9(3)
C32 N6 C36 119.1(6)
C32 N6 Cu2 113.6(4)
C36 N6 Cu2 127.0(5)
C13 N7 Cu1 151.2(7)
C37 N8 Cu2 173.4(9)
C15 N9 Cu1 176.8(8)
C39 N10 Cu2 158.7(8)
O3 Cl1 O1 116.0(5)
O3 Cl1 O4 114.7(5)
O1 Cl1 O4 109.7(4)
O3 Cl1 O2 105.5(5)
O1 Cl1 O2 103.6(4)
O4 Cl1 O2 106.0(4)
O7 Cl2 O8 112.0(4)
O7 Cl2 O6 107.2(5)
O8 Cl2 O6 110.7(4)
O7 Cl2 O5 111.3(4)
O8 Cl2 O5 110.1(4)
O6 Cl2 O5 105.3(4)
O12' Cl3 O10 132.6(13)
O12' Cl3 O11 114.2(11)
O10 Cl3 O11 110.5(9)
O12' Cl3 O10' 106.5(13)
O10 Cl3 O10' 26.1(10)
O11 Cl3 O10' 133.3(10)
O12' Cl3 O11' 110.0(13)
O10 Cl3 O11' 95.0(11)
O11 Cl3 O11' 38.8(8)
O10' Cl3 O11' 106.3(12)
O12' Cl3 O9 60.5(11)
O10 Cl3 O9 124.0(11)
O11 Cl3 O9 101.9(9)
O10' Cl3 O9 117.9(11)
O11' Cl3 O9 135.8(11)
O12' Cl3 O9' 106.5(15)
O10 Cl3 O9' 89.2(13)
O11 Cl3 O9' 88.7(12)
O10' Cl3 O9' 101.0(14)
O11' Cl3 O9' 124.9(14)
O9 Cl3 O9' 46.4(11)
O12' Cl3 O12 36.4(10)
O10 Cl3 O12 109.3(10)
O11 Cl3 O12 114.1(8)
O10' Cl3 O12 85.9(11)
O11' Cl3 O12 88.2(10)
O9 Cl3 O12 96.6(10)
O9' Cl3 O12 141.3(13)
N3 Cu1 N9 97.0(2)
N3 Cu1 N1 165.6(2)
N9 Cu1 N1 96.8(2)
N3 Cu1 N2 82.4(2)
N9 Cu1 N2 168.5(2)
N1 Cu1 N2 83.29(19)
N3 Cu1 N7 92.8(2)
N9 Cu1 N7 87.3(3)
N1 Cu1 N7 91.8(2)
N2 Cu1 N7 104.2(2)
N4 Cu2 N6 164.7(2)
N4 Cu2 N8 98.1(2)
N6 Cu2 N8 95.5(2)
N4 Cu2 N5 82.5(2)
N6 Cu2 N5 82.77(19)
N8 Cu2 N5 167.9(2)
N4 Cu2 N10 93.6(3)
N6 Cu2 N10 94.1(2)
N8 Cu2 N10 87.8(3)
N5 Cu2 N10 104.3(2)

loop_
_geom_bond_atom_site_label_1
_geom_bond_atom_site_label_2
_geom_bond_distance
C1 N1 1.335(8)
C1 C2 1.399(10)
C1 H1 0.9500
C2 C3 1.358(10)
C2 H2 0.9500
C3 C4 1.396(9)
C3 H3 0.9500
C4 C5 1.376(9)
C4 H4 0.9500
C5 N1 1.352(8)
C5 C6 1.497(8)
C6 N2 1.497(7)
C6 H6A 0.9900
C6 H6B 0.9900
C7 N2 1.470(7)
C7 C8 1.513(9)
C7 H7A 0.9900
C7 H7B 0.9900
C8 N3 1.350(8)
C8 C9 1.380(10)
C9 C10 1.357(12)
C9 H9 0.9500
C10 C11 1.338(12)
C10 H10 0.9500
C11 C12 1.388(11)
C11 H11 0.9500
C12 N3 1.335(9)
C12 H12 0.9500
C13 N7 1.121(9)
C13 C14 1.454(11)
C14 H14A 0.9800
C14 H14B 0.9800
C14 H14C 0.9800
C15 N9 1.120(9)
C15 C16 1.491(12)
C16 H16A 0.9800
C16 H16B 0.9800
C16 H16C 0.9800
C17 N2 1.499(7)
C17 C18 1.515(8)
C17 H17A 0.9900
C17 H17B 0.9900
C18 C19 1.365(8)
C18 C23 1.403(8)
C19 C20 1.411(9)
C19 H19 0.9500
C20 C21 1.352(9)
C20 H20 0.9500
C21 C22 1.411(8)
C21 H21 0.9500
C22 C23 1.373(8)
C22 C24 1.519(8)
C23 H23 0.9500
C24 N5 1.512(7)
C24 H24A 0.9900
C24 H24B 0.9900
C25 N4 1.326(10)
C25 C26 1.380(12)
C25 H25 0.9500
C26 C27 1.354(13)
C26 H26 0.9500
C27 C28 1.387(12)
C27 H27 0.9500
C28 C29 1.351(9)
C28 H28 0.9500
C29 N4 1.354(8)
C29 C30 1.500(9)
C30 N5 1.485(7)
C30 H30A 0.9900
C30 H30B 0.9900
C31 N5 1.479(7)
C31 C32 1.498(8)
C31 H31A 0.9900
C31 H31B 0.9900
C32 N6 1.347(8)
C32 C33 1.375(9)
C33 C34 1.388(9)
C33 H33 0.9500
C34 C35 1.343(10)
C34 H34 0.9500
C35 C36 1.385(10)
C35 H35 0.9500
C36 N6 1.351(8)
C36 H36 0.9500
C37 N8 1.077(11)
C37 C38 1.490(16)
C38 H38A 0.9800
C38 H38B 0.9800
C38 H38C 0.9800
C39 N10 1.047(12)
C39 C40 1.57(2)
C40 H40A 0.9800
C40 H40B 0.9800
C40 H40C 0.9800
N1 Cu1 1.978(5)
N2 Cu1 2.026(5)
N3 Cu1 1.971(5)
N4 Cu2 1.978(6)
N5 Cu2 2.036(5)
N6 Cu2 1.986(5)
N7 Cu1 2.344(6)
N8 Cu2 2.002(6)
N9 Cu1 1.975(6)
N10 Cu2 2.315(7)
O1 Cl1 1.389(5)
O2 Cl1 1.473(6)
O3 Cl1 1.354(6)
O4 Cl1 1.418(6)
O5 Cl2 1.439(6)
O6 Cl2 1.423(6)
O7 Cl2 1.396(6)
O8 Cl2 1.411(6)
O9' Cl3 1.48(3)
O10' Cl3 1.43(2)
O11' Cl3 1.44(2)
O12' Cl3 1.34(2)
O9 Cl3 1.440(18)
O10 Cl3 1.348(17)
O11 Cl3 1.422(13)
O12 Cl3 1.487(15)

loop_
_platon_squeeze_void_nr
_platon_squeeze_void_average_x
_platon_squeeze_void_average_y
_platon_squeeze_void_average_z
_platon_squeeze_void_volume
_platon_squeeze_void_count_electrons
1 -0.014 0.250 0.740 1781.4 335.1
2 0.445 0.750 0.704 1781.3 335.1
